data_7225794
loop_
_publ_author_name
'Hall, Gregory S.'
'Angeles, Melissa J.'
'Hicks, Jamie'
'Turner, David R.'

_publ_section_title
;
 Centric and acentric networks using low-symmetry heterotopic
 carboxylate/pyridyl ligands
;
_journal_issue 35
_journal_name_full CrystEngComm
_journal_page_first 6614
_journal_paper_doi 10.1039/C6CE01000H
_journal_volume 18
_journal_year 2016
_chemical_formula_moiety 'C28 H24 N6 O4 Zn, 1.5H2 O'
_chemical_formula_sum 'C28 H27 N6 O5.5 Zn'
_chemical_formula_weight 600.92
_space_group_crystal_system tetragonal
_space_group_IT_number 92
_space_group_name_Hall 'P 4abw 2nw'
_space_group_name_H-M_alt 'P 41 21 2'
_symmetry_space_group_name_Hall 'P 4abw 2nw'
_symmetry_space_group_name_H-M 'P 41 21 2'
_atom_sites_solution_hydrogens geom
_audit_creation_method SHELXL-2014/7
_audit_update_record
;
2016-04-28 deposited with the CCDC.
2016-06-30 downloaded from the CCDC.
;
_cell_angle_alpha 90
_cell_angle_beta 90
_cell_angle_gamma 90
_cell_formula_units_Z 4
_cell_length_a 12.3440(17)
_cell_length_b 12.3440(17)
_cell_length_c 17.575(4)
_cell_measurement_reflns_used 51837
_cell_measurement_temperature 100(2)
_cell_measurement_theta_max 30.047
_cell_measurement_theta_min 2.016
_cell_volume 2678.0(8)
_computing_cell_refinement 'XDS (Kabsch, 1993)'
_computing_data_collection 'BluIce (McPhillips et al., 2002)'
_computing_data_reduction 'XDS (Kabsch, 1993)'
_computing_structure_refinement 'SHELXL-2014/7 (Sheldrick, 2014)'
_computing_structure_solution 'SHELXT (Sheldrick, 2014)'
_diffrn_ambient_temperature 100(2)
_diffrn_measured_fraction_theta_full 0.965
_diffrn_measured_fraction_theta_max 0.972
_diffrn_measurement_device_type 'ADSC Quantum 315r'
_diffrn_measurement_method 'Phi scan'
_diffrn_radiation_type synchrotron
_diffrn_radiation_wavelength 0.7108
_diffrn_reflns_av_R_equivalents 0.0606
_diffrn_reflns_av_unetI/netI 0.0216
_diffrn_reflns_Laue_measured_fraction_full 0.965
_diffrn_reflns_Laue_measured_fraction_max 0.972
_diffrn_reflns_limit_h_max 17
_diffrn_reflns_limit_h_min -17
_diffrn_reflns_limit_k_max 17
_diffrn_reflns_limit_k_min -17
_diffrn_reflns_limit_l_max 24
_diffrn_reflns_limit_l_min -24
_diffrn_reflns_number 51837
_diffrn_reflns_point_group_measured_fraction_full 0.970
_diffrn_reflns_point_group_measured_fraction_max 0.976
_diffrn_reflns_theta_full 27.500
_diffrn_reflns_theta_max 30.047
_diffrn_reflns_theta_min 2.016
_diffrn_source 'MX2 Beamline Australian Synchrotron'
_exptl_absorpt_coefficient_mu 0.970
_exptl_absorpt_correction_type none
_exptl_crystal_colour yellow
_exptl_crystal_density_diffrn 1.490
_exptl_crystal_description block
_exptl_crystal_F_000 1244
_exptl_crystal_recrystallization_method 'Re-crystallisation from solvent'
_exptl_crystal_size_max 0.040
_exptl_crystal_size_mid 0.040
_exptl_crystal_size_min 0.020
_platon_squeeze_details
;
Electron count equates to 1.5 water per formula unit.
SQUEEZED solvent included in UNIT instruction.
2.5 H2O per formula unit found by microanalysis.
;
_refine_diff_density_max 0.493
_refine_diff_density_min -1.434
_refine_diff_density_rms 0.065
_refine_ls_abs_structure_details
;
 Flack x determined using 1583 quotients [(I+)-(I-)]/[(I+)+(I-)]
 (Parsons, Flack and Wagner, Acta Cryst. B69 (2013) 249-259).
;
_refine_ls_abs_structure_Flack 0.032(3)
_refine_ls_extinction_method none
_refine_ls_goodness_of_fit_ref 1.157
_refine_ls_hydrogen_treatment constr
_refine_ls_matrix_type full
_refine_ls_number_parameters 178
_refine_ls_number_reflns 3833
_refine_ls_number_restraints 0
_refine_ls_restrained_S_all 1.157
_refine_ls_R_factor_all 0.0364
_refine_ls_R_factor_gt 0.0362
_refine_ls_shift/su_max 0.000
_refine_ls_shift/su_mean 0.000
_refine_ls_structure_factor_coef Fsqd
_refine_ls_weighting_details 'w=1/[\s^2^(Fo^2^)+(0.1000P)^2^] where P=(Fo^2^+2Fc^2^)/3'
_refine_ls_weighting_scheme calc
_refine_ls_wR_factor_gt 0.1185
_refine_ls_wR_factor_ref 0.1189
_reflns_Friedel_coverage 0.716
_reflns_Friedel_fraction_full 0.978
_reflns_Friedel_fraction_max 0.982
_reflns_number_gt 3817
_reflns_number_total 3833
_reflns_threshold_expression 'I > 2\s(I)'
_cod_data_source_file c6ce01000h2.cif
_cod_data_source_block 3Zn
_cod_depositor_comments 'Adding full bibliography for 7225789--7225801.cif.'
_cod_original_cell_volume 2678.0(9)
_cod_original_formula_sum 'C28 H27 N6 O5.50 Zn'
_cod_database_code 7225794
_shelx_shelxl_version_number 2014/7
_shelx_space_group_comment
;
The symmetry employed for this shelxl refinement is uniquely defined
by the following loop, which should always be used as a source of
symmetry information in preference to the above space-group names.
They are only intended as comments.
;
_shelx_estimated_absorpt_t_min 0.962
_shelx_estimated_absorpt_t_max 0.981
_platon_squeeze_void_probe_radius 1.20
_solvent_exptl_crystal_recrystallization_method DMF:H2O

loop_
_space_group_symop_operation_xyz
'x, y, z'
'-y+1/2, x+1/2, z+1/4'
'-x, -y, z+1/2'
'y+1/2, -x+1/2, z+3/4'
'x+1/2, -y+1/2, -z+3/4'
'-x+1/2, y+1/2, -z+1/4'
'y, x, -z'
'-y, -x, -z+1/2'

loop_
_atom_site_label
_atom_site_type_symbol
_atom_site_fract_x
_atom_site_fract_y
_atom_site_fract_z
_atom_site_U_iso_or_equiv
_atom_site_adp_type
_atom_site_occupancy
_atom_site_site_symmetry_order
_atom_site_calc_flag
_atom_site_refinement_flags_posn
_atom_site_refinement_flags_adp
_atom_site_refinement_flags_occupancy
Zn1 Zn 0.51810(2) 0.48190(2) 0.7500 0.02648(14) Uani 1 2 d S T P
O1 O 0.47223(16) 0.50295(14) 0.63616(12) 0.0365(4) Uani 1 1 d . . .
O2 O 0.49077(16) 0.65046(14) 0.70459(10) 0.0334(3) Uani 1 1 d . . .
N1 N 0.50115(15) 1.31523(14) 0.74484(10) 0.0283(3) Uani 1 1 d . . .
N2 N 0.38553(14) 1.00375(14) 0.60682(10) 0.0248(3) Uani 1 1 d . . .
N3 N 0.33931(16) 0.95589(15) 0.54535(10) 0.0277(3) Uani 1 1 d . . .
H3N H 0.3059 0.9948 0.5106 0.033 Uiso 1 1 calc R U .
C1 C 0.45382(17) 1.26862(18) 0.68375(11) 0.0259(4) Uani 1 1 d . . .
H1 H 0.4309 1.3138 0.6430 0.031 Uiso 1 1 calc R U .
C2 C 0.43701(17) 1.15691(17) 0.67768(11) 0.0259(4) Uani 1 1 d . . .
C3 C 0.4723(2) 1.09319(19) 0.73908(14) 0.0356(5) Uani 1 1 d . . .
H3 H 0.4647 1.0167 0.7371 0.043 Uiso 1 1 calc R U .
C4 C 0.5181(3) 1.1415(2) 0.80227(15) 0.0418(6) Uani 1 1 d . . .
H4 H 0.5408 1.0990 0.8444 0.050 Uiso 1 1 calc R U .
C5 C 0.5301(2) 1.2531(2) 0.80306(14) 0.0378(5) Uani 1 1 d . . .
H5 H 0.5603 1.2865 0.8469 0.045 Uiso 1 1 calc R U .
C6 C 0.38267(16) 1.10877(16) 0.61128(12) 0.0244(3) Uani 1 1 d . . .
C7 C 0.3298(2) 1.17931(19) 0.55266(13) 0.0323(4) Uani 1 1 d . . .
H7A H 0.3041 1.2461 0.5767 0.048 Uiso 1 1 calc R U .
H7B H 0.2683 1.1407 0.5301 0.048 Uiso 1 1 calc R U .
H7C H 0.3824 1.1972 0.5128 0.048 Uiso 1 1 calc R U .
C8 C 0.34595(17) 0.84399(17) 0.53860(10) 0.0256(4) Uani 1 1 d . . .
C9 C 0.40211(18) 0.78155(17) 0.59146(11) 0.0265(4) Uani 1 1 d . . .
H9 H 0.4369 0.8154 0.6334 0.032 Uiso 1 1 calc R U .
C10 C 0.40736(18) 0.66917(18) 0.58290(12) 0.0279(4) Uani 1 1 d . . .
C11 C 0.3588(2) 0.61798(18) 0.52039(12) 0.0322(4) Uani 1 1 d . . .
H11 H 0.3640 0.5417 0.5140 0.039 Uiso 1 1 calc R U .
C12 C 0.3026(2) 0.6815(2) 0.46773(13) 0.0332(4) Uani 1 1 d . . .
H12 H 0.2682 0.6478 0.4256 0.040 Uiso 1 1 calc R U .
C13 C 0.29637(19) 0.79324(19) 0.47608(12) 0.0299(4) Uani 1 1 d . . .
H13 H 0.2585 0.8354 0.4395 0.036 Uiso 1 1 calc R U .
C14 C 0.46107(18) 0.60436(18) 0.64433(13) 0.0293(4) Uani 1 1 d . . .

loop_
_atom_site_aniso_label
_atom_site_aniso_U_11
_atom_site_aniso_U_22
_atom_site_aniso_U_33
_atom_site_aniso_U_23
_atom_site_aniso_U_13
_atom_site_aniso_U_12
Zn1 0.02583(16) 0.02583(16) 0.0278(2) -0.00287(8) -0.00287(8) -0.00137(11)
O1 0.0486(10) 0.0239(7) 0.0371(9) 0.0000(6) -0.0030(7) 0.0012(6)
O2 0.0380(8) 0.0279(7) 0.0344(7) -0.0005(6) -0.0047(6) 0.0018(6)
N1 0.0294(8) 0.0259(7) 0.0296(8) -0.0028(6) -0.0048(7) -0.0018(6)
N2 0.0261(7) 0.0245(8) 0.0238(7) 0.0000(6) -0.0015(6) -0.0004(6)
N3 0.0320(8) 0.0252(7) 0.0260(7) -0.0005(6) -0.0055(6) 0.0018(6)
C1 0.0259(8) 0.0259(8) 0.0258(8) 0.0000(7) -0.0022(7) 0.0018(7)
C2 0.0260(8) 0.0263(8) 0.0253(7) -0.0010(7) -0.0025(7) 0.0009(7)
C3 0.0451(12) 0.0278(9) 0.0340(9) 0.0031(8) -0.0113(10) -0.0022(8)
C4 0.0565(15) 0.0334(11) 0.0354(10) 0.0043(9) -0.0172(11) -0.0024(11)
C5 0.0459(13) 0.0327(11) 0.0348(10) -0.0015(9) -0.0124(10) -0.0024(9)
C6 0.0260(8) 0.0225(8) 0.0248(6) 0.0011(6) -0.0012(6) 0.0018(6)
C7 0.0390(11) 0.0268(9) 0.0312(9) 0.0010(7) -0.0082(8) 0.0038(8)
C8 0.0275(8) 0.0246(8) 0.0247(7) -0.0015(6) 0.0018(7) 0.0003(6)
C9 0.0298(9) 0.0231(8) 0.0265(8) -0.0012(6) 0.0001(7) 0.0009(7)
C10 0.0309(9) 0.0252(8) 0.0276(8) -0.0007(7) 0.0020(7) 0.0002(7)
C11 0.0378(10) 0.0252(8) 0.0335(9) -0.0045(7) 0.0034(8) -0.0027(8)
C12 0.0355(11) 0.0337(10) 0.0304(9) -0.0069(8) 0.0014(8) -0.0035(8)
C13 0.0313(9) 0.0332(9) 0.0253(7) -0.0027(7) 0.0001(7) -0.0001(8)
C14 0.0265(9) 0.0257(9) 0.0355(9) 0.0026(8) 0.0014(7) 0.0009(7)

loop_
_atom_type_symbol
_atom_type_description
_atom_type_scat_dispersion_real
_atom_type_scat_dispersion_imag
_atom_type_scat_source
C C 0.0033 0.0016 'International Tables Vol C Tables 4.2.6.8 and 6.1.1.4'
H H 0.0000 0.0000 'International Tables Vol C Tables 4.2.6.8 and 6.1.1.4'
N N 0.0061 0.0033 'International Tables Vol C Tables 4.2.6.8 and 6.1.1.4'
O O 0.0106 0.0060 'International Tables Vol C Tables 4.2.6.8 and 6.1.1.4'
Zn Zn 0.2910 1.4260 'International Tables Vol C Tables 4.2.6.8 and 6.1.1.4'

loop_
_geom_angle_atom_site_label_1
_geom_angle_atom_site_label_2
_geom_angle_atom_site_label_3
_geom_angle
_geom_angle_site_symmetry_1
_geom_angle_site_symmetry_3
N1 Zn1 N1 101.71(11) 8_766 1_545
N1 Zn1 O1 93.11(7) 8_766 8_666
N1 Zn1 O1 107.33(7) 1_545 8_666
N1 Zn1 O1 107.33(7) 8_766 .
N1 Zn1 O1 93.10(7) 1_545 .
O1 Zn1 O1 147.63(10) 8_666 .
N1 Zn1 O2 94.07(7) 8_766 .
N1 Zn1 O2 152.49(7) 1_545 .
O1 Zn1 O2 94.02(7) 8_666 .
O1 Zn1 O2 60.46(6) . .
N1 Zn1 O2 152.49(7) 8_766 8_666
N1 Zn1 O2 94.07(7) 1_545 8_666
O1 Zn1 O2 60.46(6) 8_666 8_666
O1 Zn1 O2 94.02(7) . 8_666
O2 Zn1 O2 81.32(10) . 8_666
N1 Zn1 C14 104.58(8) 8_766 .
N1 Zn1 C14 122.74(7) 1_545 .
O1 Zn1 C14 120.78(8) 8_666 .
O1 Zn1 C14 30.49(7) . .
O2 Zn1 C14 30.14(7) . .
O2 Zn1 C14 84.97(7) 8_666 .
N1 Zn1 C14 122.75(7) 8_766 8_666
N1 Zn1 C14 104.58(8) 1_545 8_666
O1 Zn1 C14 30.49(7) 8_666 8_666
O1 Zn1 C14 120.78(8) . 8_666
O2 Zn1 C14 84.97(7) . 8_666
O2 Zn1 C14 30.14(7) 8_666 8_666
C14 Zn1 C14 102.23(10) . 8_666
C14 O1 Zn1 92.50(15) . .
C14 O2 Zn1 85.65(13) . .
C5 N1 C1 118.89(19) . .
C5 N1 Zn1 120.86(15) . 1_565
C1 N1 Zn1 120.12(14) . 1_565
C6 N2 N3 118.10(18) . .
N2 N3 C8 118.44(17) . .
N1 C1 C2 123.00(19) . .
C1 C2 C3 116.58(19) . .
C1 C2 C6 121.76(18) . .
C3 C2 C6 121.64(19) . .
C4 C3 C2 120.2(2) . .
C3 C4 C5 118.8(2) . .
N1 C5 C4 122.5(2) . .
N2 C6 C2 116.00(18) . .
N2 C6 C7 123.4(2) . .
C2 C6 C7 120.61(18) . .
N3 C8 C9 121.54(18) . .
N3 C8 C13 118.98(18) . .
C9 C8 C13 119.47(19) . .
C8 C9 C10 120.07(19) . .
C9 C10 C11 120.8(2) . .
C9 C10 C14 118.24(19) . .
C11 C10 C14 120.9(2) . .
C12 C11 C10 118.6(2) . .
C13 C12 C11 121.0(2) . .
C12 C13 C8 120.1(2) . .
O2 C14 O1 120.7(2) . .
O2 C14 C10 119.6(2) . .
O1 C14 C10 119.6(2) . .
O2 C14 Zn1 64.21(12) . .
O1 C14 Zn1 57.01(13) . .
C10 C14 Zn1 169.83(16) . .

loop_
_geom_bond_atom_site_label_1
_geom_bond_atom_site_label_2
_geom_bond_distance
_geom_bond_site_symmetry_2
Zn1 N1 2.0699(18) 8_766
Zn1 N1 2.0699(18) 1_545
Zn1 O1 2.095(2) 8_666
Zn1 O1 2.096(2) .
Zn1 O2 2.2539(17) .
Zn1 O2 2.2539(17) 8_666
Zn1 C14 2.496(2) .
Zn1 C14 2.496(2) 8_666
O1 C14 1.268(3) .
O2 C14 1.257(3) .
N1 C5 1.328(3) .
N1 C1 1.351(3) .
N1 Zn1 2.0699(18) 1_565
N2 C6 1.299(2) .
N2 N3 1.357(2) .
N3 C8 1.389(3) .
C1 C2 1.399(3) .
C2 C3 1.405(3) .
C2 C6 1.471(3) .
C3 C4 1.381(3) .
C4 C5 1.386(3) .
C6 C7 1.499(3) .
C8 C9 1.392(3) .
C8 C13 1.405(3) .
C9 C10 1.397(3) .
C10 C11 1.402(3) .
C10 C14 1.498(3) .
C11 C12 1.397(3) .
C12 C13 1.389(3) .

loop_
_geom_hbond_atom_site_label_D
_geom_hbond_atom_site_label_H
_geom_hbond_atom_site_label_A
_geom_hbond_distance_DH
_geom_hbond_distance_HA
_geom_hbond_distance_DA
_geom_hbond_angle_DHA
_geom_hbond_site_symmetry_A
N3 H3N O2 0.88 2.16 2.900(3) 140.9 4_464

loop_
_platon_squeeze_void_nr
_platon_squeeze_void_average_x
_platon_squeeze_void_average_y
_platon_squeeze_void_average_z
_platon_squeeze_void_volume
_platon_squeeze_void_count_electrons
_platon_squeeze_void_content
1 0.183 0.817 0.250 69 14 ' '
2 0.317 0.317 0.000 68 14 ' '
3 0.683 0.683 0.500 69 15 ' '
4 0.817 0.183 0.750 69 14 ' '
